data_2001334
loop_
_publ_author_name
'Frydenvang, K.'
'Jensen, B.'

_publ_section_title
;
 Structure of (--)-muscarone iodide
;
_journal_issue 10
_journal_name_full 'Acta Crystallographica Section C'
_journal_page_first 1834
_journal_page_last 1837
_journal_paper_doi 10.1107/S0108270193003932
_journal_volume 49
_journal_year 1993
_chemical_formula_moiety 'C9 H18 N O2 1+, I 1-'
_chemical_formula_sum 'C9 H18 I N O2'
_chemical_formula_weight 299.2
_chemical_melting_point .445E-305
_chemical_name_common '(-)-muscarone iodide'
_chemical_name_systematic
;(-)-cis-N,N,N-Trimethyl-(2(S)-methyl-3-oxotetrahydro-5(S)-furyl)methylammonium
 iodide
;
_space_group_IT_number 19
_symmetry_cell_setting orthorhombic
_symmetry_space_group_name_Hall 'P 2ac 2ab'
_symmetry_space_group_name_H-M 'P 21 21 21'
_cell_angle_alpha 90.0
_cell_angle_beta 90.0
_cell_angle_gamma 90.0
_cell_formula_units_Z 4
_cell_length_a 12.7080(10)
_cell_length_b 13.1310(10)
_cell_length_c 7.4440(10)
_cell_measurement_reflns_used 19
_cell_measurement_temperature 122
_cell_measurement_theta_max 22.79
_cell_measurement_theta_min 20.44
_cell_volume 1242.2(2)
_computing_cell_refinement 'Enraf-Nonius CAD-4 diffractometer'
_computing_data_collection 'Enraf-Nonius CAD-4 diffractometer'
_computing_data_reduction 'BEGIN, SDP (Frenz,1982)'
_computing_molecular_graphics 'ORTEP (Johnson, 1976)'
_computing_structure_refinement 'LSFM, SDP (Frenz,1982)'
_computing_structure_solution 'Patterson and DIRDIF (Frenz, 1982)'
_diffrn_ambient_temperature 122
_diffrn_measurement_device 'Enraf-Nonius CAD-4 diffractometer'
_diffrn_measurement_method 'profile data from \w/2\q scan'
_diffrn_radiation_monochromator graphite
_diffrn_radiation_source 'fine focus X-ray tube'
_diffrn_radiation_type MoK\a
_diffrn_radiation_wavelength 0.71073
_diffrn_reflns_av_R_equivalents 0.037
_diffrn_reflns_limit_h_max 25
_diffrn_reflns_limit_h_min 0
_diffrn_reflns_limit_k_max 26
_diffrn_reflns_limit_k_min 0
_diffrn_reflns_limit_l_max 14
_diffrn_reflns_limit_l_min -14
_diffrn_reflns_number 11106
_diffrn_reflns_theta_max 45.0
_diffrn_reflns_theta_min 1.0
_diffrn_standards_decay_% -8.4
_diffrn_standards_interval_count 300
_diffrn_standards_interval_time 166
_diffrn_standards_number 3
_exptl_absorpt_coefficient_mu 2.525
_exptl_absorpt_correction_T_max 0.8635
_exptl_absorpt_correction_T_min 0.5301
_exptl_absorpt_correction_type 'ABSCOR, SDP (Frenz, 1982)'
_exptl_crystal_colour colourless
_exptl_crystal_density_diffrn 1.599
_exptl_crystal_description rectangular
_exptl_crystal_F_000 592
_exptl_crystal_size_max 0.30
_exptl_crystal_size_mid 0.30
_exptl_crystal_size_min 0.12
_refine_diff_density_max 2.25
_refine_diff_density_min -2.56
_refine_ls_abs_structure_details 'the absolute configuration known'
_refine_ls_goodness_of_fit_obs 1.505
_refine_ls_hydrogen_treatment refall
_refine_ls_matrix_type full
_refine_ls_number_parameters 190
_refine_ls_number_reflns 7297
_refine_ls_R_factor_obs 0.031
_refine_ls_shift/esd_max 0.31
_refine_ls_structure_factor_coef F
_refine_ls_weighting_details w=1/(\s^2^(F)+(0.03F)^2^/4)
_refine_ls_weighting_scheme calc
_refine_ls_wR_factor_obs 0.037
_reflns_number_observed 7300
_reflns_number_total 10030
_reflns_observed_criterion >3sigma(I)
_cod_data_source_file ab1062.cif
_cod_data_source_block optakt
_cod_depositor_comments
;
The following automatic conversions were performed:

'_refine_ls_weighting_scheme' value 'calc
w=1/(\s^2^(F)+(0.03F)^2^/4)' was changed to 'calc'. New tag
'_refine_ls_weighting_details' was created. The value of the new tag
was set to 'w=1/(\s^2^(F)+(0.03F)^2^/4)'.

Automatic conversion script
Id: cif_fix_values 3143 2015-03-26 13:38:13Z robertas 
;
_cod_original_cell_volume 1242.2(4)
_cod_original_formula_sum 'C9 H18 N O2 I'
_cod_database_code 2001334

loop_
_symmetry_equiv_pos_as_xyz
x,y,z
1/2-x,-y,1/2+z
1/2+x,1/2-y,-z
-x,1/2+y,1/2-z

loop_
_atom_site_aniso_label
_atom_site_aniso_U_11
_atom_site_aniso_U_22
_atom_site_aniso_U_33
_atom_site_aniso_U_12
_atom_site_aniso_U_13
_atom_site_aniso_U_23
_atom_site_aniso_type_symbol
I 0.02004(3) 0.02078(3) 0.01685(3) 0.00455(3) 0.00045(6) -0.00021(6) I
C1 0.0180(6) 0.0332(8) 0.0380(10) -0.0007(6) -0.0036(9) 0.0010(10) C
C2 0.0182(7) 0.0211(7) 0.0216(7) -0.0008(6) 0.0029(6) 0.0006(6) C
C3 0.0197(7) 0.0179(6) 0.0160(5) -0.0022(5) 0.0002(5) 0.0006(4) C
C4 0.0185(5) 0.0134(4) 0.0243(6) 0.0014(4) 0.0045(7) -0.0007(7) C
C5 0.0159(6) 0.0165(5) 0.0160(5) 0.0014(5) 0.0002(5) 0.0000(5) C
C6 0.0145(6) 0.0163(6) 0.0177(6) 0.0002(5) -0.0021(5) 0.0013(5) C
N7 0.0143(4) 0.0148(4) 0.0150(6) 0.0007(4) -0.0011(3) 0.0000(4) N
C8 0.0234(8) 0.0191(6) 0.0189(6) 0.0010(6) -0.0047(6) -0.0047(5) C
C9 0.0170(5) 0.0167(5) 0.0217(9) 0.0040(4) -0.0027(5) -0.0009(5) C
C10 0.0200(7) 0.0221(7) 0.0211(7) -0.0009(6) 0.0012(6) 0.0054(5) C
O11 0.0143(4) 0.0169(4) 0.0290(8) 0.0018(4) 0.0016(4) 0.0015(4) O
O12 0.0297(6) 0.0189(5) 0.0262(7) -0.0059(5) -0.0004(5) 0.0016(4) O

loop_
_atom_site_label
_atom_site_fract_x
_atom_site_fract_y
_atom_site_fract_z
_atom_site_thermal_displace_type
_atom_site_calc_flag
_atom_site_calc_attached_atom
_atom_site_refinement_flags
_atom_site_disorder_group
_atom_site_type_symbol
I 0.568380(10) 0.643330(10) 0.50195(2) Beq d . . . I
C1 0.6505(2) 0.8938(2) -0.0160(4) Beq d . . . C
C2 0.7536(2) 0.8978(2) 0.0837(3) Beq d . . . C
C3 0.8253(2) 0.80790(10) 0.0416(2) Beq d . . . C
C4 0.93540(10) 0.84980(10) 0.0107(3) Beq d . . . C
C5 0.92310(10) 0.96240(10) 0.0573(2) Beq d . . . C
C6 0.97800(10) 1.03800(10) -0.0663(2) Beq d . . . C
N7 1.09240(10) 1.05850(10) -0.0272(2) Beq d . . . C
C8 1.1066(2) 1.1136(2) 0.1471(3) Beq d . . . C
C9 1.15670(10) 0.96240(10) -0.0235(2) Beq d . . . C
C10 1.1319(2) 1.1253(2) -0.1771(3) Beq d . . . C
O11 0.81300(10) 0.98489(9) 0.0295(2) Beq d . . . C
O12 0.79850(10) 0.71980(10) 0.0336(2) Beq d . . . C
H11 0.613(3) 0.830(2) 0.015(5) Biso d . . . H
H12 0.662(3) 0.884(2) -0.139(4) Biso d . . . H
H13 0.608(2) 0.956(2) 0.024(4) Biso d . . . H
H2 0.748(2) 0.897(2) 0.218(4) Biso d . . . H
H41 0.990(2) 0.808(2) 0.082(4) Biso d . . . H
H42 0.954(2) 0.840(2) -0.123(4) Biso d . . . H
H5 0.938(2) 0.971(2) 0.192(4) Biso d . . . H
H61 0.978(2) 1.017(2) -0.184(3) Biso d . . . H
H62 0.945(2) 1.103(2) -0.057(3) Biso d . . . H
H81 1.190(3) 1.124(2) 0.171(5) Biso d . . . H
H82 1.084(2) 1.070(2) 0.237(4) Biso d . . . H
H83 1.072(2) 1.170(2) 0.144(4) Biso d . . . H
H91 1.223(2) 0.984(2) -0.015(5) Biso d . . . H
H92 1.145(2) 0.930(2) -0.129(3) Biso d . . . H
H93 1.128(2) 0.921(2) 0.074(3) Biso d . . . H
H101 1.207(3) 1.146(3) -0.158(5) Biso d . . . H
H102 1.080(3) 1.186(3) -0.178(5) Biso d . . . H
H103 1.131(3) 1.089(2) -0.285(4) Biso d . . . H

loop_
_atom_type_symbol
_atom_type_description
_atom_type_scat_dispersion_real
_atom_type_scat_dispersion_imag
_atom_type_scat_source
C ? 0.002 0.002 International_Tables_Vol_IV_Table_2.2
H ? 0 0 International_Tables_Vol_IV_Table_2.2
O ? 0.008 0.006 International_Tables_Vol_IV_Table_2.2
N ? 0.004 0.003 International_Tables_Vol_IV_Table_2.2
I ? -0.726 1.812 International_Tables_Vol_IV_Table_2.2

loop_
_geom_angle_atom_site_label_1
_geom_angle_atom_site_label_2
_geom_angle_atom_site_label_3
_geom_angle_site_symmetry_1
_geom_angle_site_symmetry_2
_geom_angle_site_symmetry_3
_geom_angle
_geom_angle_publ_flag
C1 C2 C3 . . . 113.0(2) yes
C1 C2 O11 . . . 110.4(2) yes
C3 C2 O11 . . . 104.20(10) yes
C2 C3 C4 . . . 107.50(10) yes
C2 C3 O12 . . . 125.7(2) yes
C4 C3 O12 . . . 126.8(2) yes
C3 C4 C5 . . . 102.90(10) yes
C4 C5 C6 . . . 116.50(10) yes
C4 C5 O11 . . . 105.30(10) yes
C6 C5 O11 . . . 102.90(10) yes
C5 C6 N7 . . . 116.30(10) yes
C6 N7 C8 . . . 111.70(10) yes
C6 N7 C9 . . . 112.20(10) yes
C6 N7 C10 . . . 106.40(10) yes
C8 N7 C9 . . . 108.90(10) yes
C8 N7 C10 . . . 108.70(10) yes
C9 N7 C10 . . . 108.70(10) yes
C2 O11 C5 . . . 107.90(10) yes
C2 C1 H11 . . . 109.(2) ?
C2 C1 H12 . . . 111.(2) ?
C2 C1 H13 . . . 106.(2) ?
H11 C1 H12 . . . 101.(3) ?
H11 C1 H13 . . . 111.(3) ?
H12 C1 H13 . . . 119.(3) ?
C1 C2 H2 . . . 115.(2) ?
C3 C2 H2 . . . 104.0(10) ?
O11 C2 H2 . . . 109.0(10) ?
C3 C4 H41 . . . 111.(2) ?
C3 C4 H42 . . . 108.(2) ?
C5 C4 H41 . . . 118.(2) ?
C5 C4 H42 . . . 111.(2) ?
H41 C4 H42 . . . 106.(2) ?
O11 C5 H5 . . . 107.(2) ?
C4 C5 H5 . . . 108.(2) ?
C6 C5 H5 . . . 116.(2) ?
C5 C6 H61 . . . 113.(2) ?
C5 C6 H62 . . . 110.(2) ?
N7 C6 H61 . . . 104.(2) ?
N7 C6 H62 . . . 104.(2) ?
H61 C6 H62 . . . 110.(2) ?
N7 C8 H81 . . . 109.(2) ?
N7 C8 H82 . . . 107.(2) ?
N7 C8 H83 . . . 109.(2) ?
H81 C8 H82 . . . 106.(3) ?
H81 C8 H83 . . . 113.(3) ?
H82 C8 H83 . . . 113.(3) ?
N7 C9 H91 . . . 104.(2) ?
N7 C9 H92 . . . 107.(2) ?
N7 C9 H93 . . . 106.(2) ?
H91 C9 H92 . . . 111.(3) ?
H91 C9 H93 . . . 119.(3) ?
H92 C9 H93 . . . 108.(2) ?
N7 C10 H101 . . . 112.(2) ?
N7 C10 H102 . . . 104.(2) ?
N7 C10 H103 . . . 110.(2) ?
H101 C10 H102 . . . 115.(3) ?
H101 C10 H103 . . . 107.(3) ?
H102 C10 H103 . . . 112.(3) ?
C6 H61 I . . 3_565 149(2) yes
C8 H83 I . . 2_674 161(3) yes
C9 H92 I . . 3_565 167(2) yes
C10 H101 I . . 4_755 159(3) yes
C8 H81 O12 . . 4_755 105(2) yes
C8 H82 O12 . . 4_755 81(2) yes
C8 H83 O12 . . 4_755 84(2) yes
C9 H91 O12 . . 3_565 91(2) yes
C9 H92 O12 . . 3_565 90(2) yes
C9 H93 O12 . . 3_565 83(2) yes
C10 H101 O12 . . 4_754 86(2) yes
C10 H102 O12 . . 4_754 78(2) yes
C10 H103 O12 . . 4_754 105(2) yes

loop_
_geom_bond_atom_site_label_1
_geom_bond_atom_site_label_2
_geom_bond_site_symmetry_1
_geom_bond_site_symmetry_2
_geom_bond_distance
_geom_bond_publ_flag
C1 C2 . . 1.507(3) yes
C2 C3 . . 1.525(3) yes
C2 O11 . . 1.429(2) yes
C3 C4 . . 1.522(2) yes
C3 O12 . . 1.207(2) yes
C4 C5 . . 1.528(2) yes
C5 C6 . . 1.522(2) yes
C5 O11 . . 1.444(2) yes
C6 N7 . . 1.507(2) yes
N7 C8 . . 1.497(2) yes
N7 C9 . . 1.503(2) yes
N7 C10 . . 1.505(2) yes
C1 H11 . . 1.00(3) ?
C1 H12 . . 0.94(3) ?
C1 H13 . . 1.02(3) ?
C2 H2 . . 1.01(3) ?
C4 H41 . . 1.03(3) ?
C4 H42 . . 1.03(3) ?
C5 H5 . . 1.03(3) ?
C6 H61 . . 0.92(3) ?
C6 H62 . . 0.95(3) ?
C8 H81 . . 1.08(4) ?
C8 H82 . . 0.92(3) ?
C8 H83 . . 0.86(3) ?
C9 H91 . . 0.89(3) ?
C9 H92 . . 0.90(3) ?
C9 H93 . . 0.98(3) ?
C10 H101 . . 1.00(4) ?
C10 H102 . . 1.03(3) ?
C10 H103 . . 0.93(3) ?

loop_
_geom_contact_atom_site_label_1
_geom_contact_atom_site_label_2
_geom_contact_distance
_geom_contact_site_symmetry_1
_geom_contact_site_symmetry_2
_geom_contact_publ_flag
I C4 4.003(2) . 3_466 yes
I C5 4.013(2) . 3_466 yes
C6 I 4.184(2) . 3_565 yes
H61 I 3.37(3) . 3_565 yes
C8 I 4.037(2) . 2_674 yes
H83 I 3.21(3) . 2_674 yes
C9 I 3.984(2) . 3_565 yes
H92 I 3.10(3) . 3_565 yes
C10 I 4.033(2) . 4_755 yes
H101 I 3.08(4) . 4_755 yes
C3 C8 3.553(3) . 4_745 ?
C3 C10 3.662(3) . 4_744 ?
C8 O12 3.009(2) . 4_755 yes
H81 O12 2.53(3) . 4_755 yes
H82 O12 3.01(3) . 4_755 yes
H83 O12 2.98(3) . 4_755 yes
C9 O12 2.997(2) . 3_565 yes
H91 O12 2.85(3) . 3_565 yes
H92 O12 2.85(3) . 3_565 yes
H93 O12 2.96(3) . 3_565 yes
C10 O12 3.061(3) . 4_754 yes
H101 O12 2.96(4) . 4_754 yes
H102 O12 3.10(3) . 4_754 yes
H103 O12 2.68(3) . 4_754 yes

loop_
_geom_torsion_atom_site_label_1
_geom_torsion_atom_site_label_2
_geom_torsion_atom_site_label_3
_geom_torsion_atom_site_label_4
_geom_torsion_site_symmetry_1
_geom_torsion_site_symmetry_2
_geom_torsion_site_symmetry_3
_geom_torsion_site_symmetry_4
_geom_torsion
_geom_torsion_publ_flag
C3 C2 O11 C5 . . . . -31.9(2) yes
O11 C2 C3 C4 . . . . 15.1(2) yes
C2 C3 C4 C5 . . . . 5.9(2) yes
C3 C4 C5 O11 . . . . -24.8(2) yes
C4 C5 O11 C2 . . . . 36.4(2) yes
C6 C5 O11 C2 . . . . 159.00(10) yes
O11 C5 C6 N7 . . . . 161.00(10) yes
C1 C2 C3 C4 . . . . 135.0(2) ?
C1 C2 C3 O12 . . . . -44.7(3) ?
C4 C5 C6 N7 . . . . -84.4(2) ?
O11 C2 C3 O12 . . . . -164.5(2) ?
C1 C2 O11 C5 . . . . -153.5(2) ?
C5 C6 N7 C8 . . . . -67.6(2) ?
C5 C6 N7 C9 . . . . 55.1(2) ?
O12 C3 C4 C5 . . . . -174.5(2) ?
C5 C6 N7 C10 . . . . 173.90(10) ?
C3 C4 C5 C6 . . . . -138.1(2) ?
